data_4503371
loop_
_publ_author_name
'Zhu, Yuan-Yuan'
'Yi, Hui-Ping'
'Li, Chuang'
'Jiang, Xi-Kui'
'Li, Zhan-Ting'

_publ_section_title
;
 The N&#xE5F8;H&#x00B7;&#x00B7;&#x00B7;X (X = Cl, Br, and I)
 Hydrogen-Bonding Pattern in Aromatic Amides: A Crystallographic and1H NMR
 Study
;
_journal_issue 4
_journal_name_full 'Crystal Growth &amp; Design'
_journal_page_first 1294
_journal_paper_doi 10.1021/cg7010293
_journal_volume 8
_journal_year 2008
_chemical_formula_sum 'C11 H14 Cl N O'
_chemical_formula_weight 211.68
_chemical_name_systematic
; 
 ? 
;
_space_group_IT_number 19
_symmetry_cell_setting orthorhombic
_symmetry_space_group_name_Hall 'P 2ac 2ab'
_symmetry_space_group_name_H-M 'P 21 21 21'
_atom_sites_solution_hydrogens geom
_atom_sites_solution_primary direct
_atom_sites_solution_secondary difmap
_audit_creation_method SHELXL-97
_cell_angle_alpha 90.00
_cell_angle_beta 90.00
_cell_angle_gamma 90.00
_cell_formula_units_Z 4
_cell_length_a 10.1353(14)
_cell_length_b 10.2198(14)
_cell_length_c 11.0550(14)
_cell_measurement_reflns_used 1794
_cell_measurement_temperature 293(2)
_cell_measurement_theta_max 47.187
_cell_measurement_theta_min 5.428
_cell_volume 1145.1(3)
_computing_cell_refinement 'Bruker SMART'
_computing_data_collection 'Bruker SMART'
_computing_data_reduction 'Bruker SHELXTL'
_computing_molecular_graphics 'Bruker SHELXTL'
_computing_publication_material 'Bruker SHELXTL'
_computing_structure_refinement 'SHELXL-97 (Sheldrick, 1997)'
_computing_structure_solution 'SHELXS-97 (Sheldrick, 1990)'
_diffrn_ambient_temperature 293(2)
_diffrn_measured_fraction_theta_full 0.999
_diffrn_measured_fraction_theta_max 0.999
_diffrn_measurement_device_type 'CCD area detector'
_diffrn_measurement_method 'phi and omega scans'
_diffrn_radiation_monochromator graphite
_diffrn_radiation_source 'fine-focus sealed tube'
_diffrn_radiation_type MoK\a
_diffrn_radiation_wavelength 0.71073
_diffrn_reflns_av_R_equivalents 0.0788
_diffrn_reflns_av_sigmaI/netI 0.0694
_diffrn_reflns_limit_h_max 12
_diffrn_reflns_limit_h_min -12
_diffrn_reflns_limit_k_max 10
_diffrn_reflns_limit_k_min -13
_diffrn_reflns_limit_l_max 12
_diffrn_reflns_limit_l_min -14
_diffrn_reflns_number 6743
_diffrn_reflns_theta_full 27.00
_diffrn_reflns_theta_max 27.00
_diffrn_reflns_theta_min 2.71
_exptl_absorpt_coefficient_mu 0.302
_exptl_absorpt_correction_T_max 1.0000
_exptl_absorpt_correction_T_min 0.7299
_exptl_absorpt_correction_type empirical
_exptl_absorpt_process_details sadabs
_exptl_crystal_colour colorless
_exptl_crystal_density_diffrn 1.228
_exptl_crystal_density_method 'not measured'
_exptl_crystal_description prismatic
_exptl_crystal_F_000 448
_exptl_crystal_size_max 0.368
_exptl_crystal_size_mid 0.256
_exptl_crystal_size_min 0.160
_refine_diff_density_max 0.344
_refine_diff_density_min -0.181
_refine_diff_density_rms 0.046
_refine_ls_abs_structure_details 'Flack H D (1983), Acta Cryst. A39, 876-881'
_refine_ls_abs_structure_Flack -0.02(11)
_refine_ls_extinction_method none
_refine_ls_goodness_of_fit_ref 0.914
_refine_ls_hydrogen_treatment mixed
_refine_ls_matrix_type full
_refine_ls_number_parameters 134
_refine_ls_number_reflns 2490
_refine_ls_number_restraints 1
_refine_ls_restrained_S_all 0.914
_refine_ls_R_factor_all 0.0700
_refine_ls_R_factor_gt 0.0503
_refine_ls_shift/su_max 0.001
_refine_ls_shift/su_mean 0.000
_refine_ls_structure_factor_coef Fsqd
_refine_ls_weighting_details 'calc w=1/[\s^2^(Fo^2^)+(0.0614P)^2^+0.0000P] where P=(Fo^2^+2Fc^2^)/3'
_refine_ls_weighting_scheme calc
_refine_ls_wR_factor_gt 0.1168
_refine_ls_wR_factor_ref 0.1254
_reflns_number_gt 1699
_reflns_number_total 2490
_reflns_threshold_expression >2sigma(I)
_cod_data_source_file cg7010293-file001.cif
_cod_data_source_block cd27170
_cod_depositor_comments
;
The following automatic conversions were performed:

'_symmetry_cell_setting' value 'Orthorhombic' changed to
'orthorhombic' according to
/home/saulius/struct/CIF-dictionaries/cif_core.dic dictionary named
'cif_core.dic' version 2.4.1 from 2010-06-29.

Automatic conversion script
Id: cif_fix_values 1715 2011-07-08 13:25:40Z adriana 
;
_cod_original_sg_symbol_H-M P2(1)2(1)2(1)
_cod_database_code 4503371

loop_
_symmetry_equiv_pos_as_xyz
'x, y, z'
'-x+1/2, -y, z+1/2'
'-x, y+1/2, -z+1/2'
'x+1/2, -y+1/2, -z'

loop_
_atom_site_label
_atom_site_type_symbol
_atom_site_fract_x
_atom_site_fract_y
_atom_site_fract_z
_atom_site_U_iso_or_equiv
_atom_site_adp_type
_atom_site_occupancy
_atom_site_symmetry_multiplicity
_atom_site_calc_flag
_atom_site_refinement_flags
Cl1 Cl 0.74018(9) 0.69615(9) 0.21226(6) 0.0763(3) Uani 1 1 d .
O1 O 0.44123(19) 0.77344(19) 0.5167(2) 0.0649(5) Uani 1 1 d .
N1 N 0.6492(2) 0.7266(2) 0.4680(2) 0.0529(6) Uani 1 1 d D
C1 C 0.6621(3) 0.5759(3) 0.2970(2) 0.0526(7) Uani 1 1 d .
C2 C 0.6423(3) 0.4550(3) 0.2467(3) 0.0682(8) Uani 1 1 d .
H2 H 0.6713 0.4376 0.1686 0.082 Uiso 1 1 calc R
C3 C 0.5796(3) 0.3603(3) 0.3123(4) 0.0766(10) Uani 1 1 d .
H3 H 0.5648 0.2786 0.2777 0.092 Uiso 1 1 calc R
C4 C 0.5383(3) 0.3839(3) 0.4286(4) 0.0743(10) Uani 1 1 d .
H4 H 0.4947 0.3192 0.4721 0.089 Uiso 1 1 calc R
C5 C 0.5622(3) 0.5065(3) 0.4812(3) 0.0599(7) Uani 1 1 d .
H5 H 0.5367 0.5222 0.5606 0.072 Uiso 1 1 calc R
C6 C 0.6233(2) 0.6035(3) 0.4157(2) 0.0481(6) Uani 1 1 d .
C7 C 0.5561(2) 0.8054(3) 0.5156(2) 0.0432(5) Uani 1 1 d .
C8 C 0.6057(3) 0.9353(3) 0.5676(2) 0.0498(7) Uani 1 1 d .
C9 C 0.6788(4) 1.0110(3) 0.4688(3) 0.0877(11) Uani 1 1 d .
H9A H 0.6222 1.0214 0.3999 0.132 Uiso 1 1 calc R
H9B H 0.7565 0.9634 0.4455 0.132 Uiso 1 1 calc R
H9C H 0.7037 1.0955 0.4991 0.132 Uiso 1 1 calc R
C10 C 0.4915(3) 1.0188(4) 0.6060(4) 0.0905(12) Uani 1 1 d .
H10A H 0.4290 1.0247 0.5411 0.136 Uiso 1 1 calc R
H10B H 0.5227 1.1048 0.6261 0.136 Uiso 1 1 calc R
H10C H 0.4499 0.9805 0.6755 0.136 Uiso 1 1 calc R
C11 C 0.6988(5) 0.9097(4) 0.6715(3) 0.1036(15) Uani 1 1 d .
H11A H 0.7280 0.9915 0.7049 0.155 Uiso 1 1 calc R
H11B H 0.7737 0.8611 0.6430 0.155 Uiso 1 1 calc R
H11C H 0.6540 0.8602 0.7329 0.155 Uiso 1 1 calc R
H1 H 0.7270(19) 0.750(3) 0.452(2) 0.062(9) Uiso 1 1 d D

loop_
_atom_site_aniso_label
_atom_site_aniso_U_11
_atom_site_aniso_U_22
_atom_site_aniso_U_33
_atom_site_aniso_U_23
_atom_site_aniso_U_13
_atom_site_aniso_U_12
Cl1 0.0882(6) 0.0729(5) 0.0679(5) 0.0147(4) 0.0144(4) 0.0087(4)
O1 0.0413(10) 0.0575(12) 0.0958(13) -0.0180(11) 0.0020(10) -0.0008(9)
N1 0.0405(12) 0.0478(13) 0.0706(14) -0.0136(11) 0.0068(12) -0.0045(10)
C1 0.0472(15) 0.0557(17) 0.0549(15) -0.0046(14) -0.0074(13) 0.0074(12)
C2 0.0689(19) 0.068(2) 0.0679(18) -0.0233(17) -0.0113(16) 0.0140(17)
C3 0.072(2) 0.0481(18) 0.110(3) -0.0248(19) -0.010(2) 0.0012(16)
C4 0.073(2) 0.0454(17) 0.105(3) 0.0052(18) 0.001(2) -0.0078(15)
C5 0.0592(17) 0.0521(17) 0.0685(18) 0.0013(15) 0.0004(15) -0.0003(13)
C6 0.0420(15) 0.0427(14) 0.0594(16) -0.0061(12) -0.0044(13) 0.0033(12)
C7 0.0383(13) 0.0465(13) 0.0448(12) 0.0008(12) 0.0010(11) 0.0005(12)
C8 0.0512(16) 0.0469(15) 0.0514(15) -0.0085(12) 0.0002(12) -0.0028(12)
C9 0.102(3) 0.061(2) 0.100(3) -0.0091(19) 0.027(2) -0.0220(18)
C10 0.072(2) 0.059(2) 0.141(3) -0.029(2) 0.023(2) -0.0041(18)
C11 0.157(4) 0.076(3) 0.078(2) -0.0148(18) -0.048(3) 0.002(3)

loop_
_atom_type_symbol
_atom_type_description
_atom_type_scat_dispersion_real
_atom_type_scat_dispersion_imag
_atom_type_scat_source
C C 0.0033 0.0016 'International Tables Vol C Tables 4.2.6.8 and 6.1.1.4'
H H 0.0000 0.0000 'International Tables Vol C Tables 4.2.6.8 and 6.1.1.4'
N N 0.0061 0.0033 'International Tables Vol C Tables 4.2.6.8 and 6.1.1.4'
O O 0.0106 0.0060 'International Tables Vol C Tables 4.2.6.8 and 6.1.1.4'
Cl Cl 0.1484 0.1585 'International Tables Vol C Tables 4.2.6.8 and 6.1.1.4'

loop_
_geom_angle_atom_site_label_1
_geom_angle_atom_site_label_2
_geom_angle_atom_site_label_3
_geom_angle
C7 N1 C6 124.3(2)
C7 N1 H1 125(2)
C6 N1 H1 110.0(19)
C2 C1 C6 121.4(3)
C2 C1 Cl1 119.1(2)
C6 C1 Cl1 119.5(2)
C3 C2 C1 119.5(3)
C3 C2 H2 120.3
C1 C2 H2 120.3
C2 C3 C4 120.9(3)
C2 C3 H3 119.6
C4 C3 H3 119.6
C3 C4 C5 119.5(3)
C3 C4 H4 120.2
C5 C4 H4 120.2
C6 C5 C4 120.2(3)
C6 C5 H5 119.9
C4 C5 H5 119.9
C5 C6 C1 118.4(3)
C5 C6 N1 120.8(2)
C1 C6 N1 120.8(3)
O1 C7 N1 121.1(2)
O1 C7 C8 123.2(2)
N1 C7 C8 115.8(2)
C10 C8 C11 111.4(3)
C10 C8 C9 106.8(3)
C11 C8 C9 109.1(3)
C10 C8 C7 110.3(2)
C11 C8 C7 109.9(2)
C9 C8 C7 109.3(2)
C8 C9 H9A 109.5
C8 C9 H9B 109.5
H9A C9 H9B 109.5
C8 C9 H9C 109.5
H9A C9 H9C 109.5
H9B C9 H9C 109.5
C8 C10 H10A 109.5
C8 C10 H10B 109.5
H10A C10 H10B 109.5
C8 C10 H10C 109.5
H10A C10 H10C 109.5
H10B C10 H10C 109.5
C8 C11 H11A 109.5
C8 C11 H11B 109.5
H11A C11 H11B 109.5
C8 C11 H11C 109.5
H11A C11 H11C 109.5
H11B C11 H11C 109.5

loop_
_geom_bond_atom_site_label_1
_geom_bond_atom_site_label_2
_geom_bond_distance
Cl1 C1 1.736(3)
O1 C7 1.209(3)
N1 C7 1.348(3)
N1 C6 1.410(3)
N1 H1 0.843(17)
C1 C2 1.370(4)
C1 C6 1.398(4)
C2 C3 1.366(5)
C2 H2 0.9300
C3 C4 1.374(5)
C3 H3 0.9300
C4 C5 1.402(4)
C4 H4 0.9300
C5 C6 1.375(4)
C5 H5 0.9300
C7 C8 1.531(4)
C8 C10 1.499(4)
C8 C11 1.510(4)
C8 C9 1.529(4)
C9 H9A 0.9600
C9 H9B 0.9600
C9 H9C 0.9600
C10 H10A 0.9600
C10 H10B 0.9600
C10 H10C 0.9600
C11 H11A 0.9600
C11 H11B 0.9600
C11 H11C 0.9600

loop_
_geom_hbond_atom_site_label_D
_geom_hbond_atom_site_label_H
_geom_hbond_atom_site_label_A
_geom_hbond_distance_DH
_geom_hbond_distance_HA
_geom_hbond_distance_DA
_geom_hbond_angle_DHA
N1 H1 Cl1 0.843(17) 2.71(3) 2.990(2) 101(2)

loop_
_geom_torsion_atom_site_label_1
_geom_torsion_atom_site_label_2
_geom_torsion_atom_site_label_3
_geom_torsion_atom_site_label_4
_geom_torsion
C6 C1 C2 C3 2.1(4)
Cl1 C1 C2 C3 -179.3(2)
C1 C2 C3 C4 -1.1(5)
C2 C3 C4 C5 -0.8(5)
C3 C4 C5 C6 1.9(5)
C4 C5 C6 C1 -0.9(4)
C4 C5 C6 N1 -179.3(3)
C2 C1 C6 C5 -1.1(4)
Cl1 C1 C6 C5 -179.7(2)
C2 C1 C6 N1 177.3(3)
Cl1 C1 C6 N1 -1.3(3)
C7 N1 C6 C5 -57.8(4)
C7 N1 C6 C1 123.9(3)
C6 N1 C7 O1 0.4(4)
C6 N1 C7 C8 -179.8(2)
O1 C7 C8 C10 -5.9(4)
N1 C7 C8 C10 174.3(3)
O1 C7 C8 C11 117.3(3)
N1 C7 C8 C11 -62.5(3)
O1 C7 C8 C9 -122.9(3)
N1 C7 C8 C9 57.3(3)

loop_
_cod_related_entry_id
_cod_related_entry_database
_cod_related_entry_code
1 ChemSpider 126973
